data_4338013
loop_
_publ_author_name
'Caruso, Francesco'
'Monti, Elena'
'Matthews, Julian'
'Rossi, Miriam'
'Gariboldi, Marzia Bruna'
'Pettinari, Claudio'
'Pettinari, Riccardo'
'Marchetti, Fabio'

_publ_section_title
;
 Synthesis, Characterization, and Antitumor Activity of Water-Soluble
 (Arene)ruthenium(II) Derivatives of 1,3-Dimethyl-4-acylpyrazolon-5-ato
 Ligands. First Example of Ru(arene)(ligand) Antitumor Species Involving
 Simultaneous Ru-N7(guanine) Bonding and Ligand Intercalation to DNA.
;
_journal_issue 7
_journal_name_full 'Inorganic chemistry'
_journal_page_first 3668
_journal_paper_doi 10.1021/ic403170y
_journal_volume 53
_journal_year 2014
_chemical_formula_moiety 'C13 H15 Cl N2 O2 Ru'
_chemical_formula_sum 'C13 H15 Cl N2 O2 Ru'
_chemical_formula_weight 367.79
_chemical_name_common (benzene)Ru(Q-Me-Me-Me)Cl
_chemical_name_systematic
;
[4-acetyl-1,3-dimethyl-pyrazolon-5-ato](eta6-benzene)
ruthenium(II)chloro
;
_space_group_IT_number 14
_symmetry_cell_setting monoclinic
_symmetry_space_group_name_Hall '-P 2yn'
_symmetry_space_group_name_H-M 'P 1 21/n 1'
_atom_sites_solution_hydrogens geom
_atom_sites_solution_primary direct
_atom_sites_solution_secondary difmap
_audit_creation_method SHELXL-97
_cell_angle_alpha 90.00
_cell_angle_beta 97.37(3)
_cell_angle_gamma 90.00
_cell_formula_units_Z 4
_cell_length_a 7.8172(16)
_cell_length_b 17.886(4)
_cell_length_c 9.5912(19)
_cell_measurement_reflns_used 2.28
_cell_measurement_temperature 125(2)
_cell_measurement_theta_max 755
_cell_measurement_theta_min 25.02
_cell_volume 1329.9(5)
_computing_data_collection 'Bruker APEX2'
_computing_molecular_graphics 'Bruker SAINT'
_computing_publication_material 'Bruker SAINT'
_computing_structure_refinement 'SHELXL-97 (Sheldrick, 1997)'
_computing_structure_solution 'SHELXS-97 (Sheldrick, 1990)'
_diffrn_ambient_temperature 125(2)
_diffrn_measured_fraction_theta_full 0.996
_diffrn_measured_fraction_theta_max 0.996
_diffrn_measurement_device_type 'Bruker APEX-II CCD'
_diffrn_measurement_method '\f and \w scans'
_diffrn_radiation_monochromator graphite
_diffrn_radiation_source 'fine-focus sealed tube'
_diffrn_radiation_type MoK\a
_diffrn_radiation_wavelength 0.71073
_diffrn_reflns_av_R_equivalents 0.0209
_diffrn_reflns_av_sigmaI/netI 0.0150
_diffrn_reflns_limit_h_max 10
_diffrn_reflns_limit_h_min -10
_diffrn_reflns_limit_k_max 23
_diffrn_reflns_limit_k_min -23
_diffrn_reflns_limit_l_max 12
_diffrn_reflns_limit_l_min -12
_diffrn_reflns_number 16701
_diffrn_reflns_theta_full 28.28
_diffrn_reflns_theta_max 28.28
_diffrn_reflns_theta_min 2.28
_exptl_absorpt_coefficient_mu 1.378
_exptl_absorpt_correction_T_max 0.8860
_exptl_absorpt_correction_T_min 0.6592
_exptl_absorpt_correction_type empirical
_exptl_absorpt_process_details SADABS
_exptl_crystal_colour red
_exptl_crystal_density_diffrn 1.837
_exptl_crystal_density_method 'not measured'
_exptl_crystal_description 'hexagonal prism'
_exptl_crystal_F_000 736
_exptl_crystal_size_max 0.33
_exptl_crystal_size_mid 0.31
_exptl_crystal_size_min 0.09
_refine_diff_density_max 1.148
_refine_diff_density_min -0.967
_refine_diff_density_rms 0.198
_refine_ls_extinction_method none
_refine_ls_goodness_of_fit_ref 1.298
_refine_ls_hydrogen_treatment mixed
_refine_ls_matrix_type full
_refine_ls_number_parameters 172
_refine_ls_number_reflns 3287
_refine_ls_number_restraints 0
_refine_ls_restrained_S_all 1.298
_refine_ls_R_factor_all 0.0531
_refine_ls_R_factor_gt 0.0512
_refine_ls_shift/su_max 0.000
_refine_ls_shift/su_mean 0.000
_refine_ls_structure_factor_coef Fsqd
_refine_ls_weighting_details 'calc w=1/[\s^2^(Fo^2^)+(0.0169P)^2^+20.5029P] where P=(Fo^2^+2Fc^2^)/3'
_refine_ls_weighting_scheme calc
_refine_ls_wR_factor_gt 0.1492
_refine_ls_wR_factor_ref 0.1501
_reflns_number_gt 3127
_reflns_number_total 3287
_reflns_threshold_expression >2sigma(I)
_cod_data_source_file ic403170y_si_002.cif
_cod_data_source_block rubzme
_cod_depositor_comments 'Adding full bibliography for 4338012--4338013.cif.'
_cod_original_cell_volume 1330.0(5)
_cod_original_sg_symbol_H-M 'P 21/n'
_cod_database_code 4338013

loop_
_symmetry_equiv_pos_as_xyz
'x, y, z'
'-x+1/2, y+1/2, -z+1/2'
'-x, -y, -z'
'x-1/2, -y-1/2, z-1/2'

loop_
_atom_site_label
_atom_site_type_symbol
_atom_site_fract_x
_atom_site_fract_y
_atom_site_fract_z
_atom_site_U_iso_or_equiv
_atom_site_adp_type
_atom_site_occupancy
_atom_site_symmetry_multiplicity
_atom_site_calc_flag
_atom_site_refinement_flags
Ru1 Ru 0.59667(6) 0.43467(3) 0.26278(5) 0.01480(15) Uani 1 1 d .
Cl2 Cl 0.28642(19) 0.42312(9) 0.21634(18) 0.0216(3) Uani 1 1 d .
N1 N 0.5176(8) 0.2217(3) 0.0726(7) 0.0278(13) Uani 1 1 d .
N2 N 0.4647(8) 0.1565(3) 0.1341(7) 0.0293(13) Uani 1 1 d .
C3 C 0.4621(8) 0.1735(4) 0.2700(7) 0.0200(12) Uani 1 1 d .
C4 C 0.5137(9) 0.2495(4) 0.2958(8) 0.0232(14) Uani 1 1 d .
C5 C 0.5450(8) 0.2791(4) 0.1632(8) 0.0228(13) Uani 1 1 d .
C8 C 0.5378(8) 0.2900(4) 0.4200(8) 0.0216(13) Uani 1 1 d .
C13 C 0.6070(10) 0.5452(4) 0.1678(9) 0.0292(16) Uani 1 1 d .
H13 H 0.5317 0.5688 0.0986 0.035 Uiso 1 1 calc R
C12 C 0.5849(10) 0.5531(4) 0.3120(9) 0.0327(18) Uani 1 1 d .
H12 H 0.4942 0.5815 0.3374 0.039 Uiso 1 1 calc R
C6 C 0.5305(11) 0.2233(5) -0.0757(9) 0.0352(18) Uani 1 1 d .
H6A H 0.5046 0.1746 -0.1151 0.053 Uiso 1 1 calc R
H6B H 0.6455 0.2372 -0.0901 0.053 Uiso 1 1 calc R
H6C H 0.4501 0.2590 -0.1207 0.053 Uiso 1 1 calc R
C14 C 0.7419(11) 0.5020(4) 0.1311(9) 0.0318(17) Uani 1 1 d .
H14 H 0.7575 0.4971 0.0370 0.038 Uiso 1 1 calc R
C7 C 0.4074(10) 0.1158(4) 0.3668(9) 0.0306(16) Uani 1 1 d .
H7A H 0.3811 0.0702 0.3159 0.046 Uiso 1 1 calc R
H7B H 0.3068 0.1329 0.4051 0.046 Uiso 1 1 calc R
H7C H 0.4989 0.1071 0.4417 0.046 Uiso 1 1 calc R
C9 C 0.5291(11) 0.2535(4) 0.5646(9) 0.0317(16) Uani 1 1 d .
H9A H 0.5491 0.2908 0.6369 0.048 Uiso 1 1 calc R
H9B H 0.6157 0.2153 0.5805 0.048 Uiso 1 1 calc R
H9C H 0.4172 0.2317 0.5664 0.048 Uiso 1 1 calc R
C15 C 0.8560(9) 0.4654(4) 0.2359(10) 0.0349(19) Uani 1 1 d .
H15 H 0.9445 0.4357 0.2102 0.042 Uiso 1 1 calc R
C11 C 0.6992(12) 0.5182(4) 0.4154(8) 0.036(2) Uani 1 1 d .
H11 H 0.6853 0.5242 0.5096 0.043 Uiso 1 1 calc R
C10 C 0.8357(11) 0.4738(4) 0.3786(10) 0.039(2) Uani 1 1 d .
H10 H 0.9113 0.4503 0.4478 0.047 Uiso 1 1 calc R
O1 O 0.5729(6) 0.3599(2) 0.4268(5) 0.0205(9) Uani 1 1 d .
O2 O 0.5970(6) 0.3439(3) 0.1247(5) 0.0212(9) Uani 1 1 d .

loop_
_atom_site_aniso_label
_atom_site_aniso_U_11
_atom_site_aniso_U_22
_atom_site_aniso_U_33
_atom_site_aniso_U_23
_atom_site_aniso_U_13
_atom_site_aniso_U_12
Ru1 0.0156(2) 0.0116(2) 0.0172(2) 0.00023(17) 0.00232(17) -0.00200(17)
Cl2 0.0157(7) 0.0186(7) 0.0302(8) 0.0026(6) 0.0020(6) 0.0001(5)
N1 0.031(3) 0.024(3) 0.030(3) -0.002(2) 0.008(3) -0.005(2)
N2 0.030(3) 0.021(3) 0.038(3) -0.005(3) 0.008(3) -0.003(2)
C3 0.018(3) 0.014(3) 0.028(3) -0.003(2) 0.002(2) -0.002(2)
C4 0.019(3) 0.013(3) 0.039(4) 0.001(3) 0.008(3) 0.001(2)
C5 0.018(3) 0.017(3) 0.033(4) -0.002(3) 0.003(3) 0.000(2)
C8 0.016(3) 0.014(3) 0.036(4) 0.003(3) 0.007(3) 0.003(2)
C13 0.032(4) 0.015(3) 0.037(4) 0.005(3) -0.008(3) -0.007(3)
C12 0.037(4) 0.010(3) 0.055(5) -0.010(3) 0.019(4) -0.008(3)
C6 0.040(4) 0.034(4) 0.033(4) -0.002(3) 0.009(3) -0.009(3)
C14 0.041(4) 0.025(4) 0.033(4) -0.001(3) 0.016(3) -0.018(3)
C7 0.035(4) 0.018(3) 0.041(4) 0.003(3) 0.011(3) -0.002(3)
C9 0.035(4) 0.023(3) 0.037(4) 0.005(3) 0.003(3) -0.002(3)
C15 0.018(3) 0.020(3) 0.069(6) -0.010(4) 0.017(3) -0.007(3)
C11 0.061(5) 0.027(4) 0.021(3) -0.007(3) 0.007(3) -0.028(4)
C10 0.033(4) 0.026(4) 0.050(5) 0.014(4) -0.023(4) -0.017(3)
O1 0.024(2) 0.014(2) 0.024(2) 0.0017(17) 0.0021(18) -0.0010(17)
O2 0.024(2) 0.016(2) 0.025(2) -0.0028(18) 0.0082(19) -0.0047(18)

loop_
_atom_type_symbol
_atom_type_description
_atom_type_scat_dispersion_real
_atom_type_scat_dispersion_imag
_atom_type_scat_source
C C 0.0033 0.0016 'International Tables Vol C Tables 4.2.6.8 and 6.1.1.4'
H H 0.0000 0.0000 'International Tables Vol C Tables 4.2.6.8 and 6.1.1.4'
N N 0.0061 0.0033 'International Tables Vol C Tables 4.2.6.8 and 6.1.1.4'
O O 0.0106 0.0060 'International Tables Vol C Tables 4.2.6.8 and 6.1.1.4'
Cl Cl 0.1484 0.1585 'International Tables Vol C Tables 4.2.6.8 and 6.1.1.4'
Ru Ru -1.2594 0.8363 'International Tables Vol C Tables 4.2.6.8 and 6.1.1.4'

loop_
_geom_angle_atom_site_label_1
_geom_angle_atom_site_label_2
_geom_angle_atom_site_label_3
_geom_angle
O1 Ru1 O2 89.26(18)
O1 Ru1 C15 115.5(3)
O2 Ru1 C15 92.6(2)
O1 Ru1 C10 88.5(3)
O2 Ru1 C10 120.3(3)
C15 Ru1 C10 38.1(4)
O1 Ru1 C14 153.8(3)
O2 Ru1 C14 91.1(2)
C15 Ru1 C14 38.3(3)
C10 Ru1 C14 68.7(3)
O1 Ru1 C11 89.6(2)
O2 Ru1 C11 158.2(3)
C15 Ru1 C11 68.5(3)
C10 Ru1 C11 38.0(4)
C14 Ru1 C11 80.5(3)
O1 Ru1 C12 116.7(3)
O2 Ru1 C12 153.6(3)
C15 Ru1 C12 81.0(3)
C10 Ru1 C12 68.4(3)
C14 Ru1 C12 68.0(3)
C11 Ru1 C12 37.4(3)
O1 Ru1 C13 154.8(3)
O2 Ru1 C13 115.8(3)
C15 Ru1 C13 68.4(3)
C10 Ru1 C13 81.1(3)
C14 Ru1 C13 37.2(3)
C11 Ru1 C13 68.2(3)
C12 Ru1 C13 38.1(3)
O1 Ru1 Cl2 84.27(14)
O2 Ru1 Cl2 84.25(14)
C15 Ru1 Cl2 160.0(3)
C10 Ru1 Cl2 154.4(3)
C14 Ru1 Cl2 121.9(2)
C11 Ru1 Cl2 117.2(3)
C12 Ru1 Cl2 93.1(2)
C13 Ru1 Cl2 95.2(2)
C5 N1 N2 113.4(6)
C5 N1 C6 126.7(6)
N2 N1 C6 119.8(6)
C3 N2 N1 105.3(6)
N2 C3 C4 110.1(6)
N2 C3 C7 119.4(6)
C4 C3 C7 130.5(7)
C8 C4 C5 123.5(6)
C8 C4 C3 130.5(7)
C5 C4 C3 106.0(6)
O2 C5 N1 121.9(7)
O2 C5 C4 132.9(7)
N1 C5 C4 105.1(6)
O1 C8 C4 124.0(6)
O1 C8 C9 113.7(6)
C4 C8 C9 122.3(6)
C14 C13 C12 119.4(7)
C14 C13 Ru1 70.8(4)
C12 C13 Ru1 70.6(4)
C14 C13 H13 120.3
C12 C13 H13 120.3
Ru1 C13 H13 130.9
C11 C12 C13 120.1(7)
C11 C12 Ru1 71.2(4)
C13 C12 Ru1 71.3(4)
C11 C12 H12 120.0
C13 C12 H12 120.0
Ru1 C12 H12 130.1
N1 C6 H6A 109.5
N1 C6 H6B 109.5
H6A C6 H6B 109.5
N1 C6 H6C 109.5
H6A C6 H6C 109.5
H6B C6 H6C 109.5
C13 C14 C15 120.5(7)
C13 C14 Ru1 72.0(4)
C15 C14 Ru1 70.0(4)
C13 C14 H14 119.8
C15 C14 H14 119.7
Ru1 C14 H14 131.0
C3 C7 H7A 109.5
C3 C7 H7B 109.5
H7A C7 H7B 109.5
C3 C7 H7C 109.5
H7A C7 H7C 109.5
H7B C7 H7C 109.5
C8 C9 H9A 109.5
C8 C9 H9B 109.5
H9A C9 H9B 109.5
C8 C9 H9C 109.5
H9A C9 H9C 109.5
H9B C9 H9C 109.5
C10 C15 C14 120.2(7)
C10 C15 Ru1 71.6(4)
C14 C15 Ru1 71.7(4)
C10 C15 H15 119.9
C14 C15 H15 119.9
Ru1 C15 H15 129.2
C12 C11 C10 120.7(7)
C12 C11 Ru1 71.4(4)
C10 C11 Ru1 70.7(4)
C12 C11 H11 119.7
C10 C11 H11 119.7
Ru1 C11 H11 131.0
C15 C10 C11 119.1(7)
C15 C10 Ru1 70.3(4)
C11 C10 Ru1 71.3(4)
C15 C10 H10 120.4
C11 C10 H10 120.4
Ru1 C10 H10 130.5
C8 O1 Ru1 128.7(5)
C5 O2 Ru1 119.1(4)

loop_
_geom_bond_atom_site_label_1
_geom_bond_atom_site_label_2
_geom_bond_distance
Ru1 O1 2.091(5)
Ru1 O2 2.096(5)
Ru1 C15 2.147(7)
Ru1 C10 2.164(7)
Ru1 C14 2.168(7)
Ru1 C11 2.171(7)
Ru1 C12 2.174(7)
Ru1 C13 2.183(7)
Ru1 Cl2 2.4178(17)
N1 C5 1.345(9)
N1 N2 1.393(9)
N1 C6 1.439(10)
N2 C3 1.341(9)
C3 C4 1.431(9)
C3 C7 1.486(10)
C4 C8 1.387(10)
C4 C5 1.428(10)
C5 O2 1.296(8)
C8 O1 1.279(8)
C8 C9 1.542(10)
C13 C14 1.389(11)
C13 C12 1.423(12)
C13 H13 0.9300
C12 C11 1.394(12)
C12 H12 0.9300
C6 H6A 0.9600
C6 H6B 0.9600
C6 H6C 0.9600
C14 C15 1.416(12)
C14 H14 0.9300
C7 H7A 0.9600
C7 H7B 0.9600
C7 H7C 0.9600
C9 H9A 0.9600
C9 H9B 0.9600
C9 H9C 0.9600
C15 C10 1.406(13)
C15 H15 0.9300
C11 C10 1.411(13)
C11 H11 0.9300
C10 H10 0.9300

loop_
_geom_torsion_atom_site_label_1
_geom_torsion_atom_site_label_2
_geom_torsion_atom_site_label_3
_geom_torsion_atom_site_label_4
_geom_torsion
C5 N1 N2 C3 -1.2(8)
C6 N1 N2 C3 -178.6(7)
N1 N2 C3 C4 -0.1(8)
N1 N2 C3 C7 178.9(6)
N2 C3 C4 C8 -176.6(7)
C7 C3 C4 C8 4.5(12)
N2 C3 C4 C5 1.3(8)
C7 C3 C4 C5 -177.6(7)
N2 N1 C5 O2 179.0(6)
C6 N1 C5 O2 -3.8(12)
N2 N1 C5 C4 2.0(8)
C6 N1 C5 C4 179.2(7)
C8 C4 C5 O2 -0.4(12)
C3 C4 C5 O2 -178.5(7)
C8 C4 C5 N1 176.1(6)
C3 C4 C5 N1 -2.0(7)
C5 C4 C8 O1 7.6(11)
C3 C4 C8 O1 -174.8(7)
C5 C4 C8 C9 -170.8(6)
C3 C4 C8 C9 6.8(11)
O1 Ru1 C13 C14 133.3(6)
O2 Ru1 C13 C14 -53.1(5)
C15 Ru1 C13 C14 29.0(5)
C10 Ru1 C13 C14 66.3(5)
C11 Ru1 C13 C14 103.5(5)
C12 Ru1 C13 C14 132.4(7)
Cl2 Ru1 C13 C14 -139.2(4)
O1 Ru1 C13 C12 0.8(8)
O2 Ru1 C13 C12 174.5(4)
C15 Ru1 C13 C12 -103.4(5)
C10 Ru1 C13 C12 -66.1(5)
C14 Ru1 C13 C12 -132.4(7)
C11 Ru1 C13 C12 -28.9(5)
Cl2 Ru1 C13 C12 88.4(4)
C14 C13 C12 C11 0.6(10)
Ru1 C13 C12 C11 53.9(6)
C14 C13 C12 Ru1 -53.2(6)
O1 Ru1 C12 C11 48.0(5)
O2 Ru1 C12 C11 -143.6(6)
C15 Ru1 C12 C11 -66.1(5)
C10 Ru1 C12 C11 -28.7(5)
C14 Ru1 C12 C11 -103.6(5)
C13 Ru1 C12 C11 -132.4(7)
Cl2 Ru1 C12 C11 133.1(5)
O1 Ru1 C12 C13 -179.6(4)
O2 Ru1 C12 C13 -11.2(8)
C15 Ru1 C12 C13 66.3(5)
C10 Ru1 C12 C13 103.7(5)
C14 Ru1 C12 C13 28.8(5)
C11 Ru1 C12 C13 132.4(7)
Cl2 Ru1 C12 C13 -94.5(4)
C12 C13 C14 C15 0.6(10)
Ru1 C13 C14 C15 -52.5(6)
C12 C13 C14 Ru1 53.1(6)
O1 Ru1 C14 C13 -135.5(5)
O2 Ru1 C14 C13 133.9(5)
C15 Ru1 C14 C13 -133.3(7)
C10 Ru1 C14 C13 -103.8(5)
C11 Ru1 C14 C13 -66.2(5)
C12 Ru1 C14 C13 -29.5(5)
Cl2 Ru1 C14 C13 50.0(5)
O1 Ru1 C14 C15 -2.2(8)
O2 Ru1 C14 C15 -92.7(5)
C10 Ru1 C14 C15 29.5(5)
C11 Ru1 C14 C15 67.1(5)
C12 Ru1 C14 C15 103.9(5)
C13 Ru1 C14 C15 133.3(7)
Cl2 Ru1 C14 C15 -176.6(4)
C13 C14 C15 C10 -1.4(10)
Ru1 C14 C15 C10 -54.7(6)
C13 C14 C15 Ru1 53.4(6)
O1 Ru1 C15 C10 -49.1(5)
O2 Ru1 C15 C10 -139.5(5)
C14 Ru1 C15 C10 131.9(7)
C11 Ru1 C15 C10 29.5(5)
C12 Ru1 C15 C10 66.2(5)
C13 Ru1 C15 C10 103.7(5)
Cl2 Ru1 C15 C10 140.3(6)
O1 Ru1 C15 C14 178.9(4)
O2 Ru1 C15 C14 88.5(5)
C10 Ru1 C15 C14 -131.9(7)
C11 Ru1 C15 C14 -102.4(5)
C12 Ru1 C15 C14 -65.7(5)
C13 Ru1 C15 C14 -28.2(4)
Cl2 Ru1 C15 C14 8.4(9)
C13 C12 C11 C10 -1.1(10)
Ru1 C12 C11 C10 52.8(6)
C13 C12 C11 Ru1 -53.9(6)
O1 Ru1 C11 C12 -138.4(5)
O2 Ru1 C11 C12 134.6(7)
C15 Ru1 C11 C12 103.9(5)
C10 Ru1 C11 C12 133.5(7)
C14 Ru1 C11 C12 66.0(5)
C13 Ru1 C11 C12 29.4(5)
Cl2 Ru1 C11 C12 -55.0(5)
O1 Ru1 C11 C10 88.1(5)
O2 Ru1 C11 C10 1.1(9)
C15 Ru1 C11 C10 -29.6(5)
C14 Ru1 C11 C10 -67.5(5)
C12 Ru1 C11 C10 -133.5(7)
C13 Ru1 C11 C10 -104.1(5)
Cl2 Ru1 C11 C10 171.5(4)
C14 C15 C10 C11 0.9(10)
Ru1 C15 C10 C11 -53.9(6)
C14 C15 C10 Ru1 54.8(6)
C12 C11 C10 C15 0.4(10)
Ru1 C11 C10 C15 53.4(6)
C12 C11 C10 Ru1 -53.1(6)
O1 Ru1 C10 C15 136.9(5)
O2 Ru1 C10 C15 48.6(5)
C14 Ru1 C10 C15 -29.7(5)
C11 Ru1 C10 C15 -131.8(7)
C12 Ru1 C10 C15 -103.5(5)
C13 Ru1 C10 C15 -66.1(5)
Cl2 Ru1 C10 C15 -149.6(5)
O1 Ru1 C10 C11 -91.2(5)
O2 Ru1 C10 C11 -179.5(4)
C15 Ru1 C10 C11 131.8(7)
C14 Ru1 C10 C11 102.2(5)
C12 Ru1 C10 C11 28.3(4)
C13 Ru1 C10 C11 65.7(5)
Cl2 Ru1 C10 C11 -17.8(8)
C4 C8 O1 Ru1 2.2(9)
C9 C8 O1 Ru1 -179.3(4)
O2 Ru1 O1 C8 -11.8(5)
C15 Ru1 O1 C8 -104.3(6)
C10 Ru1 O1 C8 -132.1(6)
C14 Ru1 O1 C8 -102.8(7)
C11 Ru1 O1 C8 -170.1(6)
C12 Ru1 O1 C8 163.1(5)
C13 Ru1 O1 C8 162.5(6)
Cl2 Ru1 O1 C8 72.5(5)
N1 C5 O2 Ru1 169.9(5)
C4 C5 O2 Ru1 -14.1(10)
O1 Ru1 O2 C5 15.9(5)
C15 Ru1 O2 C5 131.3(5)
C10 Ru1 O2 C5 103.7(5)
C14 Ru1 O2 C5 169.6(5)
C11 Ru1 O2 C5 103.0(7)
C12 Ru1 O2 C5 -153.8(6)
C13 Ru1 O2 C5 -161.5(5)
Cl2 Ru1 O2 C5 -68.5(5)
